data_4514309
loop_
_publ_author_name
'Hu, Shuzhi'
'Zhang, Jie'
'Chen, Shuhuang'
'Dai, Jingcao'
'Fu, Zhiyong'

_publ_section_title
;
 Efficient Ultraviolet Light Detector Based on a Crystalline
 Viologen-Based Metal-Organic Framework with Rapid Visible Color Change
 under Irradiation.
;
_journal_issue 46
_journal_name_full 'ACS applied materials &amp; interfaces'
_journal_page_first 39926
_journal_page_last 39929
_journal_paper_doi 10.1021/acsami.7b13367
_journal_volume 9
_journal_year 2017
_chemical_formula_sum 'C26 H16 N2 O8 Zn'
_chemical_formula_weight 549.78
_space_group_crystal_system monoclinic
_space_group_IT_number 14
_space_group_name_Hall '-P 2ybc'
_space_group_name_H-M_alt 'P 1 21/c 1'
_symmetry_space_group_name_Hall '-P 2ybc'
_symmetry_space_group_name_H-M 'P 1 21/c 1'
_atom_sites_solution_hydrogens geom
_audit_creation_method SHELXL-2014/7
_cell_angle_alpha 90
_cell_angle_beta 104.50(3)
_cell_angle_gamma 90
_cell_formula_units_Z 4
_cell_length_a 10.100(2)
_cell_length_b 15.200(3)
_cell_length_c 14.300(3)
_cell_measurement_reflns_used 13663
_cell_measurement_temperature 298(2)
_cell_measurement_theta_max 54.86
_cell_measurement_theta_min 6.08
_cell_volume 2125.4(8)
_computing_structure_refinement 'SHELXL-2014/7 (Sheldrick, 2014)'
_diffrn_ambient_temperature 298(2)
_diffrn_measured_fraction_theta_full 0.985
_diffrn_measured_fraction_theta_max 0.968
_diffrn_measurement_device_type 'Rigaku R-Axis SPIDER CCD'
_diffrn_measurement_method '&#x00A6;&#x00D8;- and &#x00A6;&#x00D5;-scans'
_diffrn_radiation_type MoK\a
_diffrn_radiation_wavelength 0.71073
_diffrn_reflns_av_R_equivalents 0.0411
_diffrn_reflns_av_unetI/netI 0.0386
_diffrn_reflns_Laue_measured_fraction_full 0.985
_diffrn_reflns_Laue_measured_fraction_max 0.968
_diffrn_reflns_limit_h_max 13
_diffrn_reflns_limit_h_min -12
_diffrn_reflns_limit_k_max 17
_diffrn_reflns_limit_k_min -19
_diffrn_reflns_limit_l_max 18
_diffrn_reflns_limit_l_min -18
_diffrn_reflns_number 19807
_diffrn_reflns_point_group_measured_fraction_full 0.985
_diffrn_reflns_point_group_measured_fraction_max 0.968
_diffrn_reflns_theta_full 25.242
_diffrn_reflns_theta_max 27.618
_diffrn_reflns_theta_min 3.058
_exptl_absorpt_coefficient_mu 1.217
_exptl_absorpt_correction_T_max 1.0000
_exptl_absorpt_correction_T_min 0.6927
_exptl_absorpt_correction_type multi-scan
_exptl_absorpt_process_details 'SADABS (Sheldrick,1996)'
_exptl_crystal_colour colorless
_exptl_crystal_density_diffrn 1.718
_exptl_crystal_density_meas ?
_exptl_crystal_description block
_exptl_crystal_F_000 1120
_exptl_crystal_size_max 0.33
_exptl_crystal_size_mid 0.28
_exptl_crystal_size_min 0.24
_refine_diff_density_max 0.756
_refine_diff_density_min -1.090
_refine_diff_density_rms 0.103
_refine_ls_extinction_method none
_refine_ls_goodness_of_fit_ref 1.064
_refine_ls_hydrogen_treatment constr
_refine_ls_matrix_type full
_refine_ls_number_parameters 335
_refine_ls_number_reflns 4779
_refine_ls_number_restraints 0
_refine_ls_restrained_S_all 1.064
_refine_ls_R_factor_all 0.0744
_refine_ls_R_factor_gt 0.0450
_refine_ls_shift/su_max 0.001
_refine_ls_shift/su_mean 0.000
_refine_ls_structure_factor_coef Fsqd
_refine_ls_weighting_details 'w=1/[\s^2^(Fo^2^)+(0.0608P)^2^+3.5015P] where P=(Fo^2^+2Fc^2^)/3'
_refine_ls_weighting_scheme calc
_refine_ls_wR_factor_gt 0.1073
_refine_ls_wR_factor_ref 0.1413
_reflns_Friedel_coverage 0.000
_reflns_number_gt 3423
_reflns_number_total 4779
_reflns_threshold_expression 'I > 2\s(I)'
_cod_data_source_file am7b13367_si_002.cif
_cod_data_source_block shelxl
_cod_depositor_comments
;
The following automatic conversions were performed:

'_exptl_crystal_density_meas' value 'none' was changed to '?' - the
value is perceived as not measured.

Automatic conversion script
Id: cif_fix_values 4973 2017-02-22 13:04:09Z antanas 
;
_cod_database_code 4514309
_shelx_shelxl_version_number 2014/7
_shelx_space_group_comment
;
The symmetry employed for this shelxl refinement is uniquely defined
by the following loop, which should always be used as a source of
symmetry information in preference to the above space-group names.
They are only intended as comments.
;

loop_
_space_group_symop_operation_xyz
'x, y, z'
'-x, y+1/2, -z+1/2'
'-x, -y, -z'
'x, -y-1/2, z-1/2'

loop_
_atom_site_label
_atom_site_type_symbol
_atom_site_fract_x
_atom_site_fract_y
_atom_site_fract_z
_atom_site_U_iso_or_equiv
_atom_site_adp_type
_atom_site_occupancy
_atom_site_site_symmetry_order
_atom_site_calc_flag
_atom_site_refinement_flags_posn
_atom_site_refinement_flags_adp
Zn1 Zn 0.75666(4) 0.73240(3) 0.46147(3) 0.03426(15) Uani 1 1 d . .
O1 O 0.8194(2) 0.70608(17) 0.5997(2) 0.0409(6) Uani 1 1 d . .
O2 O 0.7014(3) 0.74962(16) 0.7029(2) 0.0478(7) Uani 1 1 d . .
O3 O 0.5961(2) 0.80898(18) 0.4299(2) 0.0430(7) Uani 1 1 d . .
O4 O 0.5041(3) 0.70261(18) 0.4962(2) 0.0518(8) Uani 1 1 d . .
O5 O 0.0279(3) 0.6901(2) 0.4635(3) 0.0582(8) Uani 1 1 d . .
O6 O -0.1046(3) 0.8061(2) 0.4305(2) 0.0547(8) Uani 1 1 d . .
O7 O 0.1049(3) 1.0846(2) 0.3515(3) 0.0653(10) Uani 1 1 d . .
O8 O 0.3291(3) 1.09011(18) 0.3696(3) 0.0525(8) Uani 1 1 d . .
H8A H 0.3115 1.1395 0.3466 0.079 Uiso 1 1 calc R U
N1 N 0.7418(3) 0.33654(18) 0.7803(2) 0.0331(7) Uani 1 1 d . .
N2 N 0.7268(3) -0.10683(19) 0.9021(2) 0.0363(7) Uani 1 1 d . .
C1 C 0.6337(4) -0.0506(2) 0.9195(3) 0.0425(9) Uani 1 1 d . .
H1 H 0.5675 -0.0722 0.9485 0.051 Uiso 1 1 calc R U
C2 C 0.6312(4) 0.0365(2) 0.8967(3) 0.0407(9) Uani 1 1 d . .
H2 H 0.5636 0.0729 0.9092 0.049 Uiso 1 1 calc R U
C3 C 0.7295(3) 0.0703(2) 0.8552(3) 0.0317(7) Uani 1 1 d . .
C4 C 0.8237(4) 0.0123(2) 0.8360(3) 0.0423(9) Uani 1 1 d . .
H4 H 0.8909 0.0321 0.8070 0.051 Uiso 1 1 calc R U
C5 C 0.8184(4) -0.0744(2) 0.8595(3) 0.0436(10) Uani 1 1 d . .
H5 H 0.8823 -0.1126 0.8449 0.052 Uiso 1 1 calc R U
C6 C 0.7332(3) 0.1636(2) 0.8293(3) 0.0315(7) Uani 1 1 d . .
C7 C 0.8544(3) 0.2031(2) 0.8255(3) 0.0368(8) Uani 1 1 d . .
H7 H 0.9347 0.1704 0.8395 0.044 Uiso 1 1 calc R U
C8 C 0.8578(4) 0.2892(2) 0.8017(3) 0.0387(9) Uani 1 1 d . .
H8 H 0.9404 0.3155 0.8002 0.046 Uiso 1 1 calc R U
C9 C 0.6155(4) 0.2146(2) 0.8086(3) 0.0368(8) Uani 1 1 d . .
H9 H 0.5322 0.1900 0.8115 0.044 Uiso 1 1 calc R U
C10 C 0.6223(3) 0.3002(2) 0.7841(3) 0.0364(8) Uani 1 1 d . .
H10 H 0.5433 0.3342 0.7698 0.044 Uiso 1 1 calc R U
C11 C 0.7469(4) 0.4275(2) 0.7524(3) 0.0346(8) Uani 1 1 d . .
C12 C 0.6940(4) 0.4914(2) 0.8007(3) 0.0391(8) Uani 1 1 d . .
H12 H 0.6553 0.4766 0.8511 0.047 Uiso 1 1 calc R U
C13 C 0.6995(4) 0.5770(2) 0.7729(3) 0.0363(8) Uani 1 1 d . .
H13 H 0.6645 0.6210 0.8051 0.044 Uiso 1 1 calc R U
C14 C 0.7556(3) 0.5989(2) 0.6988(3) 0.0309(7) Uani 1 1 d . .
C15 C 0.8092(4) 0.5335(2) 0.6514(3) 0.0377(8) Uani 1 1 d . .
H15 H 0.8484 0.5484 0.6012 0.045 Uiso 1 1 calc R U
C16 C 0.8051(4) 0.4473(2) 0.6778(3) 0.0388(9) Uani 1 1 d . .
H16 H 0.8407 0.4033 0.6461 0.047 Uiso 1 1 calc R U
C17 C 0.7582(3) 0.6925(2) 0.6660(3) 0.0343(8) Uani 1 1 d . .
C18 C 0.3690(3) 0.8269(2) 0.4431(3) 0.0300(7) Uani 1 1 d . .
C19 C 0.2533(3) 0.7830(2) 0.4516(3) 0.0318(7) Uani 1 1 d . .
H19 H 0.2595 0.7236 0.4678 0.038 Uiso 1 1 calc R U
C20 C 0.1292(4) 0.8244(3) 0.4370(3) 0.0397(9) Uani 1 1 d . .
C21 C 0.1201(4) 0.9119(3) 0.4142(3) 0.0413(9) Uani 1 1 d . .
H21 H 0.0366 0.9408 0.4047 0.050 Uiso 1 1 calc R U
C22 C 0.2363(4) 0.9584(2) 0.4049(3) 0.0375(8) Uani 1 1 d . .
C23 C 0.3610(3) 0.9150(2) 0.4194(3) 0.0323(8) Uani 1 1 d . .
H23 H 0.4384 0.9452 0.4132 0.039 Uiso 1 1 calc R U
C24 C 0.4986(3) 0.7746(2) 0.4584(3) 0.0335(8) Uani 1 1 d . .
C25 C 0.0074(4) 0.7682(3) 0.4447(3) 0.0417(9) Uani 1 1 d . .
C26 C 0.2165(4) 1.0511(3) 0.3744(3) 0.0453(10) Uani 1 1 d . .

loop_
_atom_site_aniso_label
_atom_site_aniso_U_11
_atom_site_aniso_U_22
_atom_site_aniso_U_33
_atom_site_aniso_U_23
_atom_site_aniso_U_13
_atom_site_aniso_U_12
Zn1 0.0292(2) 0.0225(2) 0.0538(3) 0.00406(18) 0.01560(19) 0.00296(14)
O1 0.0330(13) 0.0367(14) 0.0557(18) 0.0073(12) 0.0161(12) -0.0016(10)
O2 0.0533(17) 0.0248(13) 0.073(2) 0.0032(13) 0.0304(15) 0.0013(11)
O3 0.0323(13) 0.0463(16) 0.0556(18) 0.0122(13) 0.0209(12) 0.0110(11)
O4 0.0507(16) 0.0322(15) 0.079(2) 0.0140(15) 0.0278(15) 0.0136(12)
O5 0.0467(17) 0.0486(19) 0.081(2) 0.0001(17) 0.0186(16) -0.0132(14)
O6 0.0343(15) 0.068(2) 0.065(2) 0.0183(16) 0.0179(14) -0.0033(13)
O7 0.0492(18) 0.0420(17) 0.107(3) 0.0130(18) 0.0235(18) 0.0193(14)
O8 0.0497(17) 0.0301(15) 0.076(2) 0.0073(15) 0.0128(15) 0.0043(12)
N1 0.0354(15) 0.0225(14) 0.0425(18) 0.0021(12) 0.0120(13) -0.0002(11)
N2 0.0367(16) 0.0230(15) 0.052(2) 0.0008(13) 0.0158(14) 0.0000(11)
C1 0.036(2) 0.0305(19) 0.066(3) 0.0051(18) 0.0223(19) 0.0016(14)
C2 0.040(2) 0.0279(19) 0.061(3) 0.0032(17) 0.0240(18) 0.0029(14)
C3 0.0297(17) 0.0243(17) 0.040(2) -0.0006(14) 0.0078(14) -0.0011(12)
C4 0.039(2) 0.034(2) 0.060(3) 0.0079(18) 0.0242(18) 0.0022(15)
C5 0.047(2) 0.0292(19) 0.062(3) 0.0052(18) 0.0267(19) 0.0071(15)
C6 0.0320(17) 0.0251(17) 0.038(2) -0.0030(14) 0.0109(14) -0.0017(13)
C7 0.0275(17) 0.0296(18) 0.052(2) 0.0047(16) 0.0081(16) 0.0008(13)
C8 0.0305(18) 0.0299(19) 0.055(2) 0.0017(16) 0.0097(16) -0.0041(13)
C9 0.0295(18) 0.0301(19) 0.052(2) 0.0022(16) 0.0118(16) -0.0038(13)
C10 0.0307(18) 0.0291(18) 0.051(2) 0.0025(16) 0.0123(16) 0.0017(13)
C11 0.0379(18) 0.0211(16) 0.045(2) 0.0038(15) 0.0114(15) -0.0004(13)
C12 0.048(2) 0.0296(19) 0.044(2) 0.0010(16) 0.0203(17) 0.0003(15)
C13 0.043(2) 0.0260(18) 0.043(2) -0.0053(15) 0.0171(16) -0.0004(14)
C14 0.0332(17) 0.0238(16) 0.037(2) 0.0027(14) 0.0104(14) -0.0003(12)
C15 0.039(2) 0.0318(19) 0.046(2) 0.0043(16) 0.0177(17) 0.0016(14)
C16 0.045(2) 0.0284(18) 0.049(2) 0.0002(16) 0.0226(18) 0.0058(14)
C17 0.0296(17) 0.0272(18) 0.045(2) 0.0045(16) 0.0084(15) -0.0004(13)
C18 0.0250(16) 0.0282(17) 0.038(2) 0.0027(14) 0.0107(14) 0.0025(12)
C19 0.0342(18) 0.0300(18) 0.0333(19) 0.0025(14) 0.0124(15) -0.0045(13)
C20 0.0301(18) 0.048(2) 0.043(2) 0.0040(18) 0.0132(16) -0.0034(15)
C21 0.0286(18) 0.053(2) 0.044(2) 0.0003(18) 0.0120(16) 0.0108(15)
C22 0.0375(19) 0.0297(19) 0.045(2) 0.0036(16) 0.0103(16) 0.0084(14)
C23 0.0290(17) 0.0269(17) 0.044(2) 0.0029(15) 0.0144(15) -0.0012(12)
C24 0.0312(18) 0.0318(19) 0.038(2) 0.0034(15) 0.0087(15) 0.0060(13)
C25 0.035(2) 0.045(2) 0.043(2) 0.0017(18) 0.0070(16) 0.0009(16)
C26 0.040(2) 0.036(2) 0.060(3) 0.0015(19) 0.0129(19) 0.0044(16)

loop_
_atom_type_symbol
_atom_type_description
_atom_type_scat_dispersion_real
_atom_type_scat_dispersion_imag
_atom_type_scat_source
C C 0.0033 0.0016 'International Tables Vol C Tables 4.2.6.8 and 6.1.1.4'
H H 0.0000 0.0000 'International Tables Vol C Tables 4.2.6.8 and 6.1.1.4'
N N 0.0061 0.0033 'International Tables Vol C Tables 4.2.6.8 and 6.1.1.4'
O O 0.0106 0.0060 'International Tables Vol C Tables 4.2.6.8 and 6.1.1.4'
Zn Zn 0.2839 1.4301 'International Tables Vol C Tables 4.2.6.8 and 6.1.1.4'

loop_
_geom_angle_atom_site_label_1
_geom_angle_atom_site_label_2
_geom_angle_atom_site_label_3
_geom_angle
_geom_angle_site_symmetry_1
_geom_angle_site_symmetry_3
O6 Zn1 O3 102.10(13) 1_655 .
O6 Zn1 O1 106.25(12) 1_655 .
O3 Zn1 O1 113.23(12) . .
O6 Zn1 N2 118.58(13) 1_655 4_565
O3 Zn1 N2 115.14(13) . 4_565
O1 Zn1 N2 101.62(12) . 4_565
C17 O1 Zn1 133.7(2) . .
C24 O3 Zn1 110.2(2) . .
C25 O6 Zn1 112.2(3) . 1_455
C26 O8 H8A 109.5 . .
C10 N1 C8 120.8(3) . .
C10 N1 C11 120.1(3) . .
C8 N1 C11 119.1(3) . .
C5 N2 C1 116.9(3) . .
C5 N2 Zn1 118.9(2) . 4_566
C1 N2 Zn1 123.1(3) . 4_566
N2 C1 C2 123.3(3) . .
N2 C1 H1 118.4 . .
C2 C1 H1 118.4 . .
C1 C2 C3 119.5(3) . .
C1 C2 H2 120.3 . .
C3 C2 H2 120.3 . .
C4 C3 C2 117.2(3) . .
C4 C3 C6 120.4(3) . .
C2 C3 C6 122.3(3) . .
C5 C4 C3 119.9(3) . .
C5 C4 H4 120.1 . .
C3 C4 H4 120.1 . .
N2 C5 C4 123.2(3) . .
N2 C5 H5 118.4 . .
C4 C5 H5 118.4 . .
C7 C6 C9 118.1(3) . .
C7 C6 C3 120.7(3) . .
C9 C6 C3 121.2(3) . .
C8 C7 C6 120.7(3) . .
C8 C7 H7 119.7 . .
C6 C7 H7 119.7 . .
N1 C8 C7 120.0(3) . .
N1 C8 H8 120.0 . .
C7 C8 H8 120.0 . .
C10 C9 C6 119.7(3) . .
C10 C9 H9 120.2 . .
C6 C9 H9 120.2 . .
N1 C10 C9 120.8(3) . .
N1 C10 H10 119.6 . .
C9 C10 H10 119.6 . .
C16 C11 C12 122.1(3) . .
C16 C11 N1 118.5(3) . .
C12 C11 N1 119.5(3) . .
C13 C12 C11 118.5(4) . .
C13 C12 H12 120.7 . .
C11 C12 H12 120.7 . .
C14 C13 C12 121.0(3) . .
C14 C13 H13 119.5 . .
C12 C13 H13 119.5 . .
C13 C14 C15 119.6(3) . .
C13 C14 C17 121.2(3) . .
C15 C14 C17 119.2(3) . .
C16 C15 C14 120.6(3) . .
C16 C15 H15 119.7 . .
C14 C15 H15 119.7 . .
C15 C16 C11 118.3(3) . .
C15 C16 H16 120.9 . .
C11 C16 H16 120.9 . .
O2 C17 O1 124.8(3) . .
O2 C17 C14 119.3(3) . .
O1 C17 C14 115.9(3) . .
C19 C18 C23 119.6(3) . .
C19 C18 C24 117.3(3) . .
C23 C18 C24 123.1(3) . .
C20 C19 C18 121.8(3) . .
C20 C19 H19 119.1 . .
C18 C19 H19 119.1 . .
C21 C20 C19 119.2(3) . .
C21 C20 C25 123.7(3) . .
C19 C20 C25 117.1(3) . .
C20 C21 C22 120.3(3) . .
C20 C21 H21 119.9 . .
C22 C21 H21 119.9 . .
C23 C22 C21 119.6(3) . .
C23 C22 C26 123.3(3) . .
C21 C22 C26 117.0(3) . .
C18 C23 C22 119.5(3) . .
C18 C23 H23 120.2 . .
C22 C23 H23 120.2 . .
O4 C24 O3 124.1(3) . .
O4 C24 C18 118.9(3) . .
O3 C24 C18 117.0(3) . .
O5 C25 O6 125.7(4) . .
O5 C25 C20 117.6(3) . .
O6 C25 C20 116.6(4) . .
O7 C26 O8 124.3(4) . .
O7 C26 C22 122.2(4) . .
O8 C26 C22 113.3(3) . .

loop_
_geom_bond_atom_site_label_1
_geom_bond_atom_site_label_2
_geom_bond_distance
_geom_bond_site_symmetry_2
Zn1 O6 1.930(3) 1_655
Zn1 O3 1.955(2) .
Zn1 O1 1.960(3) .
Zn1 N2 2.080(3) 4_565
O1 C17 1.272(4) .
O2 C17 1.230(4) .
O3 C24 1.269(4) .
O4 C24 1.215(4) .
O5 C25 1.224(5) .
O6 C25 1.239(5) .
O6 Zn1 1.930(3) 1_455
O7 C26 1.205(5) .
O8 C26 1.300(5) .
O8 H8A 0.8200 .
N1 C10 1.341(4) .
N1 C8 1.343(5) .
N1 C11 1.444(4) .
N2 C5 1.323(5) .
N2 C1 1.338(5) .
N2 Zn1 2.080(3) 4_566
C1 C2 1.363(5) .
C1 H1 0.9300 .
C2 C3 1.377(5) .
C2 H2 0.9300 .
C3 C4 1.374(5) .
C3 C6 1.469(5) .
C4 C5 1.365(5) .
C4 H4 0.9300 .
C5 H5 0.9300 .
C6 C7 1.377(5) .
C6 C9 1.387(5) .
C7 C8 1.355(5) .
C7 H7 0.9300 .
C8 H8 0.9300 .
C9 C10 1.354(5) .
C9 H9 0.9300 .
C10 H10 0.9300 .
C11 C16 1.373(5) .
C11 C12 1.376(5) .
C12 C13 1.366(5) .
C12 H12 0.9300 .
C13 C14 1.363(5) .
C13 H13 0.9300 .
C14 C15 1.387(5) .
C14 C17 1.499(5) .
C15 C16 1.367(5) .
C15 H15 0.9300 .
C16 H16 0.9300 .
C18 C19 1.378(4) .
C18 C23 1.379(5) .
C18 C24 1.500(4) .
C19 C20 1.372(5) .
C19 H19 0.9300 .
C20 C21 1.367(6) .
C20 C25 1.524(5) .
C21 C22 1.404(5) .
C21 H21 0.9300 .
C22 C23 1.390(5) .
C22 C26 1.474(5) .
C23 H23 0.9300 .

loop_
_geom_hbond_atom_site_label_D
_geom_hbond_atom_site_label_H
_geom_hbond_atom_site_label_A
_geom_hbond_distance_DH
_geom_hbond_distance_HA
_geom_hbond_distance_DA
_geom_hbond_angle_DHA
_geom_hbond_site_symmetry_A
C9 H9 O2 0.93 2.49 3.208(5) 134.4 2_646
C8 H8 O7 0.93 2.24 3.087(5) 151.9 4_676
C7 H7 O1 0.93 2.48 3.200(4) 134.6 2_746
C5 H5 O5 0.93 2.28 2.865(5) 120.8 4_666
C2 H2 O4 0.93 2.58 3.410(5) 149.2 2_646
C1 H1 O4 0.93 2.24 2.995(5) 137.6 4_566
O8 H8A O2 0.82 1.82 2.635(4) 171.8 3_676
C9 H9 O2 0.93 2.49 3.208(5) 134.4 2_646
C8 H8 O7 0.93 2.24 3.087(5) 151.9 4_676
C7 H7 O1 0.93 2.48 3.200(4) 134.6 2_746
C5 H5 O5 0.93 2.28 2.865(5) 120.8 4_666
C2 H2 O4 0.93 2.58 3.410(5) 149.2 2_646
C1 H1 O4 0.93 2.24 2.995(5) 137.6 4_566
O8 H8A O2 0.82 1.82 2.635(4) 171.8 3_676
C9 H9 O2 0.93 2.49 3.208(5) 134.4 2_646
C8 H8 O7 0.93 2.24 3.087(5) 151.9 4_676
C7 H7 O1 0.93 2.48 3.200(4) 134.6 2_746
C5 H5 O5 0.93 2.28 2.865(5) 120.8 4_666
C2 H2 O4 0.93 2.58 3.410(5) 149.2 2_646
C1 H1 O4 0.93 2.24 2.995(5) 137.6 4_566
O8 H8A O2 0.82 1.82 2.635(4) 171.8 3_676
C9 H9 O2 0.93 2.49 3.208(5) 134.4 2_646
C8 H8 O7 0.93 2.24 3.087(5) 151.9 4_676
C7 H7 O1 0.93 2.48 3.200(4) 134.6 2_746
C5 H5 O5 0.93 2.28 2.865(5) 120.8 4_666
C2 H2 O4 0.93 2.58 3.410(5) 149.2 2_646
C1 H1 O4 0.93 2.24 2.995(5) 137.6 4_566
O8 H8A O2 0.82 1.82 2.635(4) 171.8 3_676
C9 H9 O2 0.93 2.49 3.208(5) 134.4 2_646
C8 H8 O7 0.93 2.24 3.087(5) 151.9 4_676
C7 H7 O1 0.93 2.48 3.200(4) 134.6 2_746
C5 H5 O5 0.93 2.28 2.865(5) 120.8 4_666
C2 H2 O4 0.93 2.58 3.410(5) 149.2 2_646
C1 H1 O4 0.93 2.24 2.995(5) 137.6 4_566
O8 H8A O2 0.82 1.82 2.635(4) 171.8 3_676
C9 H9 O2 0.93 2.49 3.208(5) 134.4 2_646
C8 H8 O7 0.93 2.24 3.087(5) 151.9 4_676
C7 H7 O1 0.93 2.48 3.200(4) 134.6 2_746
C5 H5 O5 0.93 2.28 2.865(5) 120.8 4_666
C2 H2 O4 0.93 2.58 3.410(5) 149.2 2_646
C1 H1 O4 0.93 2.24 2.995(5) 137.6 4_566
O8 H8A O2 0.82 1.82 2.635(4) 171.8 3_676
C9 H9 O2 0.93 2.49 3.208(5) 134.4 2_646
C8 H8 O7 0.93 2.24 3.087(5) 151.9 4_676
C7 H7 O1 0.93 2.48 3.200(4) 134.6 2_746
C5 H5 O5 0.93 2.28 2.865(5) 120.8 4_666
C2 H2 O4 0.93 2.58 3.410(5) 149.2 2_646
C1 H1 O4 0.93 2.24 2.995(5) 137.6 4_566
O8 H8A O2 0.82 1.82 2.635(4) 171.8 3_676
C9 H9 O2 0.93 2.49 3.208(5) 134.4 2_646
C8 H8 O7 0.93 2.24 3.087(5) 151.9 4_676
C7 H7 O1 0.93 2.48 3.200(4) 134.6 2_746
C5 H5 O5 0.93 2.28 2.865(5) 120.8 4_666
C2 H2 O4 0.93 2.58 3.410(5) 149.2 2_646
C1 H1 O4 0.93 2.24 2.995(5) 137.6 4_566
O8 H8A O2 0.82 1.82 2.635(4) 171.8 3_676
C9 H9 O2 0.93 2.49 3.208(5) 134.4 2_646
C8 H8 O7 0.93 2.24 3.087(5) 151.9 4_676
C7 H7 O1 0.93 2.48 3.200(4) 134.6 2_746
C5 H5 O5 0.93 2.28 2.865(5) 120.8 4_666
C2 H2 O4 0.93 2.58 3.410(5) 149.2 2_646
C1 H1 O4 0.93 2.24 2.995(5) 137.6 4_566
O8 H8A O2 0.82 1.82 2.635(4) 171.8 3_676
C9 H9 O2 0.93 2.49 3.208(5) 134.4 2_646
C8 H8 O7 0.93 2.24 3.087(5) 151.9 4_676
C7 H7 O1 0.93 2.48 3.200(4) 134.6 2_746
C5 H5 O5 0.93 2.28 2.865(5) 120.8 4_666
C2 H2 O4 0.93 2.58 3.410(5) 149.2 2_646
C1 H1 O4 0.93 2.24 2.995(5) 137.6 4_566
O8 H8A O2 0.82 1.82 2.635(4) 171.8 3_676
O8 H8A O2 0.82 1.82 2.635(4) 171.8 3_676
C1 H1 O4 0.93 2.24 2.995(5) 137.6 4_566
C2 H2 O4 0.93 2.58 3.410(5) 149.2 2_646
C5 H5 O5 0.93 2.28 2.865(5) 120.8 4_666
C7 H7 O1 0.93 2.48 3.200(4) 134.6 2_746
C8 H8 O7 0.93 2.24 3.087(5) 151.9 4_676
C9 H9 O2 0.93 2.49 3.208(5) 134.4 2_646
O8 H8A O2 0.82 1.82 2.635(4) 171.8 3_676
C1 H1 O4 0.93 2.24 2.995(5) 137.6 4_566
C2 H2 O4 0.93 2.58 3.410(5) 149.2 2_646
C5 H5 O5 0.93 2.28 2.865(5) 120.8 4_666
C7 H7 O1 0.93 2.48 3.200(4) 134.6 2_746
C8 H8 O7 0.93 2.24 3.087(5) 151.9 4_676
C9 H9 O2 0.93 2.49 3.208(5) 134.4 2_646
O8 H8A O2 0.82 1.82 2.635(4) 171.8 3_676
C1 H1 O4 0.93 2.24 2.995(5) 137.6 4_566
C2 H2 O4 0.93 2.58 3.410(5) 149.2 2_646
C5 H5 O5 0.93 2.28 2.865(5) 120.8 4_666
C7 H7 O1 0.93 2.48 3.200(4) 134.6 2_746
C8 H8 O7 0.93 2.24 3.087(5) 151.9 4_676
C9 H9 O2 0.93 2.49 3.208(5) 134.4 2_646
O8 H8A O2 0.82 1.82 2.635(4) 171.8 3_676
C1 H1 O4 0.93 2.24 2.995(5) 137.6 4_566
C2 H2 O4 0.93 2.58 3.410(5) 149.2 2_646
C5 H5 O5 0.93 2.28 2.865(5) 120.8 4_666
C7 H7 O1 0.93 2.48 3.200(4) 134.6 2_746
C8 H8 O7 0.93 2.24 3.087(5) 151.9 4_676
C9 H9 O2 0.93 2.49 3.208(5) 134.4 2_646
O8 H8A O2 0.82 1.82 2.635(4) 171.8 3_676
C1 H1 O4 0.93 2.24 2.995(5) 137.6 4_566
C2 H2 O4 0.93 2.58 3.410(5) 149.2 2_646
C5 H5 O5 0.93 2.28 2.865(5) 120.8 4_666
C7 H7 O1 0.93 2.48 3.200(4) 134.6 2_746
C8 H8 O7 0.93 2.24 3.087(5) 151.9 4_676
C9 H9 O2 0.93 2.49 3.208(5) 134.4 2_646
O8 H8A O2 0.82 1.82 2.635(4) 171.8 3_676
C1 H1 O4 0.93 2.24 2.995(5) 137.6 4_566
C2 H2 O4 0.93 2.58 3.410(5) 149.2 2_646
C5 H5 O5 0.93 2.28 2.865(5) 120.8 4_666
C7 H7 O1 0.93 2.48 3.200(4) 134.6 2_746
C8 H8 O7 0.93 2.24 3.087(5) 151.9 4_676
C9 H9 O2 0.93 2.49 3.208(5) 134.4 2_646
O8 H8A O2 0.82 1.82 2.635(4) 171.8 3_676
C1 H1 O4 0.93 2.24 2.995(5) 137.6 4_566
C2 H2 O4 0.93 2.58 3.410(5) 149.2 2_646
C5 H5 O5 0.93 2.28 2.865(5) 120.8 4_666
C7 H7 O1 0.93 2.48 3.200(4) 134.6 2_746
C8 H8 O7 0.93 2.24 3.087(5) 151.9 4_676
C9 H9 O2 0.93 2.49 3.208(5) 134.4 2_646
O8 H8A O2 0.82 1.82 2.635(4) 171.8 3_676
C1 H1 O4 0.93 2.24 2.995(5) 137.6 4_566
C2 H2 O4 0.93 2.58 3.410(5) 149.2 2_646
C5 H5 O5 0.93 2.28 2.865(5) 120.8 4_666
C7 H7 O1 0.93 2.48 3.200(4) 134.6 2_746
C8 H8 O7 0.93 2.24 3.087(5) 151.9 4_676
C9 H9 O2 0.93 2.49 3.208(5) 134.4 2_646
O8 H8A O2 0.82 1.82 2.635(4) 171.8 3_676
C1 H1 O4 0.93 2.24 2.995(5) 137.6 4_566
C2 H2 O4 0.93 2.58 3.410(5) 149.2 2_646
C5 H5 O5 0.93 2.28 2.865(5) 120.8 4_666
C7 H7 O1 0.93 2.48 3.200(4) 134.6 2_746
C8 H8 O7 0.93 2.24 3.087(5) 151.9 4_676
C9 H9 O2 0.93 2.49 3.208(5) 134.4 2_646
O8 H8A O2 0.82 1.82 2.635(4) 171.8 3_676
C1 H1 O4 0.93 2.24 2.995(5) 137.6 4_566
C2 H2 O4 0.93 2.58 3.410(5) 149.2 2_646
C5 H5 O5 0.93 2.28 2.865(5) 120.8 4_666
C7 H7 O1 0.93 2.48 3.200(4) 134.6 2_746
C8 H8 O7 0.93 2.24 3.087(5) 151.9 4_676
C9 H9 O2 0.93 2.49 3.208(5) 134.4 2_646

loop_
_geom_torsion_atom_site_label_1
_geom_torsion_atom_site_label_2
_geom_torsion_atom_site_label_3
_geom_torsion_atom_site_label_4
_geom_torsion
_geom_torsion_site_symmetry_1
C5 N2 C1 C2 -0.9(6) .
Zn1 N2 C1 C2 166.8(3) 4_566
N2 C1 C2 C3 -1.1(7) .
C1 C2 C3 C4 2.0(6) .
C1 C2 C3 C6 -179.7(4) .
C2 C3 C4 C5 -1.0(6) .
C6 C3 C4 C5 -179.4(4) .
C1 N2 C5 C4 2.0(7) .
Zn1 N2 C5 C4 -166.3(4) 4_566
C3 C4 C5 N2 -1.0(7) .
C4 C3 C6 C7 -28.2(6) .
C2 C3 C6 C7 153.5(4) .
C4 C3 C6 C9 152.2(4) .
C2 C3 C6 C9 -26.1(6) .
C9 C6 C7 C8 -0.4(6) .
C3 C6 C7 C8 -180.0(4) .
C10 N1 C8 C7 1.4(6) .
C11 N1 C8 C7 -178.2(4) .
C6 C7 C8 N1 -0.8(6) .
C7 C6 C9 C10 1.0(6) .
C3 C6 C9 C10 -179.4(4) .
C8 N1 C10 C9 -0.8(6) .
C11 N1 C10 C9 178.9(4) .
C6 C9 C10 N1 -0.4(6) .
C10 N1 C11 C16 -126.1(4) .
C8 N1 C11 C16 53.6(5) .
C10 N1 C11 C12 54.0(5) .
C8 N1 C11 C12 -126.3(4) .
C16 C11 C12 C13 0.2(6) .
N1 C11 C12 C13 -179.8(3) .
C11 C12 C13 C14 0.3(6) .
C12 C13 C14 C15 -0.7(6) .
C12 C13 C14 C17 178.2(3) .
C13 C14 C15 C16 0.7(6) .
C17 C14 C15 C16 -178.2(3) .
C14 C15 C16 C11 -0.2(6) .
C12 C11 C16 C15 -0.3(6) .
N1 C11 C16 C15 179.8(3) .
Zn1 O1 C17 O2 -73.0(5) .
Zn1 O1 C17 C14 106.1(3) .
C13 C14 C17 O2 -4.4(5) .
C15 C14 C17 O2 174.4(4) .
C13 C14 C17 O1 176.4(3) .
C15 C14 C17 O1 -4.7(5) .
C23 C18 C19 C20 0.2(6) .
C24 C18 C19 C20 -178.6(3) .
C18 C19 C20 C21 -0.6(6) .
C18 C19 C20 C25 177.8(3) .
C19 C20 C21 C22 0.6(6) .
C25 C20 C21 C22 -177.6(4) .
C20 C21 C22 C23 -0.2(6) .
C20 C21 C22 C26 176.4(4) .
C19 C18 C23 C22 0.3(6) .
C24 C18 C23 C22 179.0(4) .
C21 C22 C23 C18 -0.2(6) .
C26 C22 C23 C18 -176.7(4) .
Zn1 O3 C24 O4 -2.9(5) .
Zn1 O3 C24 C18 177.7(2) .
C19 C18 C24 O4 -14.8(5) .
C23 C18 C24 O4 166.5(4) .
C19 C18 C24 O3 164.7(3) .
C23 C18 C24 O3 -14.1(6) .
Zn1 O6 C25 O5 9.4(6) 1_455
Zn1 O6 C25 C20 -171.3(3) 1_455
C21 C20 C25 O5 178.3(4) .
C19 C20 C25 O5 0.0(6) .
C21 C20 C25 O6 -1.0(6) .
C19 C20 C25 O6 -179.4(4) .
C23 C22 C26 O7 171.2(4) .
C21 C22 C26 O7 -5.3(7) .
C23 C22 C26 O8 -4.9(6) .
C21 C22 C26 O8 178.6(4) .
